data_7003089
loop_
_publ_author_name
'Barnes, Nicholas A.'
'Brisdon, Alan K.'
'Brown, F. R. William'
'Cross, Wendy I.'
'Herbert, Christopher J.'
'Pritchard, Robin G.'
'Sadiq, Ghazala'

_publ_section_title
;
 The coordination chemistry of perfluorovinyl substituted phosphine
 ligands, a crystallographic and spectroscopic study.
 Co-crystallisation of both cis- and trans-isomers of
 [PtCl2{PiPr2(CF&#xE001;CF2)}2] within the same unit cell
;
_journal_issue 1
_journal_name_full 'Dalton Transactions'
_journal_page_first 101
_journal_paper_doi 10.1039/b711825b
_journal_year 2008
_chemical_compound_source 'synthesis as described'
_chemical_formula_moiety 'C28 H44 Cl2 F6 P2 Pd1'
_chemical_formula_sum 'C28 H44 Cl2 F6 P2 Pd'
_chemical_formula_weight 733.87
_chemical_name_systematic
;
?
;
_space_group_IT_number 2
_symmetry_cell_setting triclinic
_symmetry_Int_Tables_number 2
_symmetry_space_group_name_Hall '-P 1'
_symmetry_space_group_name_H-M 'P -1'
_atom_sites_solution_hydrogens geom
_atom_sites_solution_primary direct
_atom_sites_solution_secondary difmap
_audit_conform_dict_location ftp://ftp.iucr.org/pub/cif_core.dic
_audit_conform_dict_name cif_core.dic
_audit_conform_dict_version 2.3
_audit_creation_date 2007-04-24T13:22:33-00:00
_audit_creation_method 'WinGX routine CIF_UPDATE'
_cell_angle_alpha 74.405(2)
_cell_angle_beta 70.092(3)
_cell_angle_gamma 63.955(3)
_cell_formula_units_Z 2
_cell_length_a 11.2691(6)
_cell_length_b 11.6674(6)
_cell_length_c 14.9514(9)
_cell_measurement_reflns_used 4142
_cell_measurement_temperature 150(2)
_cell_measurement_theta_max 26
_cell_measurement_theta_min 2
_cell_measurement_wavelength 0.71073
_cell_volume 1644.00(16)
_computing_cell_refinement 'HKL Scalepack (Otwinowski & Minor 1997)'
_computing_data_collection 'Collect (Nonius BV, 1997-2000)'
_computing_data_reduction 'HKL Denzo and Scalepack (Otwinowski & Minor 1997)'
_computing_molecular_graphics 'Ortep-3 for Windows (Farrugia, 1997)'
_computing_publication_material 'WinGX publication routines (Farrugia, 1999)'
_computing_structure_refinement 'SHELXL-97 (Sheldrick, 1997)'
_computing_structure_solution 'SIR92 (Giacovazzo et al, 1993)'
_diffrn_ambient_temperature 150(2)
_diffrn_detector 'CCD plate'
_diffrn_detector_area_resol_mean 9
_diffrn_measured_fraction_theta_full 0.977
_diffrn_measured_fraction_theta_max 0.977
_diffrn_measurement_device '95mm CCD camera on \k-goniostat'
_diffrn_measurement_device_type KappaCCD
_diffrn_measurement_method 'CCD rotation images, thick slices'
_diffrn_orient_matrix_type 'by Nonius Collect from scalepack cell'
_diffrn_orient_matrix_UB_11 0.905955E-1
_diffrn_orient_matrix_UB_12 -0.89265E-2
_diffrn_orient_matrix_UB_13 -0.466181E-1
_diffrn_orient_matrix_UB_21 0.443332E-1
_diffrn_orient_matrix_UB_22 -0.335313E-1
_diffrn_orient_matrix_UB_23 0.544681E-1
_diffrn_orient_matrix_UB_31 0.165087E-1
_diffrn_orient_matrix_UB_32 -0.898982E-1
_diffrn_orient_matrix_UB_33 -0.48078E-2
_diffrn_radiation_monochromator graphite
_diffrn_radiation_probe x-ray
_diffrn_radiation_type MoK\a
_diffrn_radiation_wavelength 0.71073
_diffrn_reflns_av_R_equivalents 0.0915
_diffrn_reflns_av_unetI/netI 0.0802
_diffrn_reflns_limit_h_max 13
_diffrn_reflns_limit_h_min -12
_diffrn_reflns_limit_k_max 14
_diffrn_reflns_limit_k_min -12
_diffrn_reflns_limit_l_max 17
_diffrn_reflns_limit_l_min -16
_diffrn_reflns_number 22106
_diffrn_reflns_reduction_process
;
Scaled and merged with SORTAV
R.H. Blessing, (1987) Cryst. Rev. 1, 3-58
R.H. Blessing, (1989) J. Appl. Cryst. 22, 396-397
;
_diffrn_reflns_theta_full 25.25
_diffrn_reflns_theta_max 25.25
_diffrn_reflns_theta_min 2.93
_diffrn_source 'Enraf Nonius FR590'
_exptl_absorpt_coefficient_mu 0.875
_exptl_absorpt_correction_T_max 0.9919
_exptl_absorpt_correction_T_min 0.8214
_exptl_absorpt_correction_type multi-scan
_exptl_absorpt_process_details
;
R.H. Blessing, Acta Cryst. (1995), A51, 33-38
;
_exptl_crystal_colour colourless
_exptl_crystal_density_diffrn 1.483
_exptl_crystal_density_method 'not measured'
_exptl_crystal_description blade
_exptl_crystal_F_000 752
_exptl_crystal_size_max 0.25
_exptl_crystal_size_mid 0.04
_exptl_crystal_size_min 0.01
_refine_diff_density_max 1.313
_refine_diff_density_min -1.011
_refine_diff_density_rms 0.145
_refine_ls_extinction_coef 0.0075(16)
_refine_ls_extinction_expression Fc^*^=kFc[1+0.001xFc^2^\l^3^/sin(2\q)]^-1/4^
_refine_ls_extinction_method SHELXL
_refine_ls_goodness_of_fit_ref 1.069
_refine_ls_hydrogen_treatment fixed
_refine_ls_matrix_type full
_refine_ls_number_parameters 357
_refine_ls_number_reflns 5820
_refine_ls_number_restraints 6
_refine_ls_restrained_S_all 1.069
_refine_ls_R_factor_all 0.1155
_refine_ls_R_factor_gt 0.0792
_refine_ls_shift/su_max 0.002
_refine_ls_shift/su_mean 0
_refine_ls_structure_factor_coef Fsqd
_refine_ls_weighting_details 'calc w=1/[\s^2^(Fo^2^)+(0.0528P)^2^+10.9855P] where P=(Fo^2^+2Fc^2^)/3'
_refine_ls_weighting_scheme calc
_refine_ls_wR_factor_gt 0.1758
_refine_ls_wR_factor_ref 0.2006
_reflns_number_gt 4101
_reflns_number_total 5820
_reflns_threshold_expression >2sigma(I)
_cod_data_source_file b711825b.txt
_cod_data_source_block a
_cod_database_code 7003089

loop_
_symmetry_equiv_pos_as_xyz
'x, y, z'
'-x, -y, -z'

loop_
_atom_site_label
_atom_site_type_symbol
_atom_site_fract_x
_atom_site_fract_y
_atom_site_fract_z
_atom_site_U_iso_or_equiv
_atom_site_adp_type
_atom_site_occupancy
_atom_site_symmetry_multiplicity
_atom_site_calc_flag
_atom_site_refinement_flags
_atom_site_disorder_assembly
_atom_site_disorder_group
C1 C 0.4434(11) 0.3224(9) 0.4801(6) 0.044(2) Uani 1 1 d . . .
C2 C 0.5705(13) 0.3064(12) 0.4454(8) 0.058(3) Uani 1 1 d . . .
C3 C 0.2031(9) 0.2691(8) 0.5408(6) 0.039(2) Uani 1 1 d . . .
H3 H 0.1597 0.3601 0.5544 0.047 Uiso 1 1 calc R . .
C4 C 0.1989(10) 0.2709(10) 0.4392(7) 0.047(2) Uani 1 1 d . . .
H4A H 0.2413 0.1818 0.4238 0.056 Uiso 1 1 calc R . .
H4B H 0.2516 0.3205 0.3921 0.056 Uiso 1 1 calc R . .
C5 C 0.0485(12) 0.3336(11) 0.4324(9) 0.062(3) Uani 1 1 d . . .
H5A H 0.0084 0.4245 0.4436 0.075 Uiso 1 1 calc R . .
H5B H 0.0459 0.3326 0.3671 0.075 Uiso 1 1 calc R . .
C6 C -0.0356(12) 0.2611(12) 0.5064(9) 0.069(3) Uani 1 1 d . . .
H6A H -0.1318 0.304 0.5023 0.083 Uiso 1 1 calc R . .
H6B H 0.0003 0.172 0.4923 0.083 Uiso 1 1 calc R . .
C7 C -0.0298(10) 0.2579(12) 0.6072(8) 0.061(3) Uani 1 1 d . . .
H7A H -0.0811 0.2071 0.6541 0.074 Uiso 1 1 calc R . .
H7B H -0.0731 0.3467 0.6234 0.074 Uiso 1 1 calc R . .
C8 C 0.1232(10) 0.1959(10) 0.6135(7) 0.050(3) Uani 1 1 d . . .
H8A H 0.1261 0.1968 0.6787 0.06 Uiso 1 1 calc R . .
H8B H 0.1645 0.1051 0.6018 0.06 Uiso 1 1 calc R . .
C9 C 0.3649(9) 0.2137(9) 0.6761(6) 0.039(2) Uani 1 1 d . . .
H9 H 0.3198 0.155 0.7205 0.047 Uiso 1 1 calc R . .
C10 C 0.2742(10) 0.3515(9) 0.7017(7) 0.044(2) Uani 1 1 d . . .
H10A H 0.3129 0.4134 0.6566 0.053 Uiso 1 1 calc R . .
H10B H 0.1811 0.3764 0.6953 0.053 Uiso 1 1 calc R . .
C11 C 0.2667(12) 0.3568(10) 0.8044(7) 0.055(3) Uani 1 1 d . . .
H11A H 0.217 0.3035 0.8495 0.066 Uiso 1 1 calc R . .
H11B H 0.2145 0.4467 0.818 0.066 Uiso 1 1 calc R . .
C12 C 0.4082(14) 0.3085(12) 0.8213(8) 0.067(3) Uani 1 1 d . . .
H12A H 0.4562 0.3653 0.78 0.08 Uiso 1 1 calc R . .
H12B H 0.3992 0.3103 0.8892 0.08 Uiso 1 1 calc R . .
C13 C 0.4885(13) 0.1740(11) 0.7983(8) 0.065(3) Uani 1 1 d . . .
H13A H 0.4413 0.1173 0.8411 0.078 Uiso 1 1 calc R . .
H13B H 0.5798 0.142 0.8102 0.078 Uiso 1 1 calc R . .
C14 C 0.5056(10) 0.1676(10) 0.6933(7) 0.046(2) Uani 1 1 d . . .
H14A H 0.5543 0.2228 0.6499 0.055 Uiso 1 1 calc R . .
H14B H 0.5602 0.078 0.6794 0.055 Uiso 1 1 calc R . .
C15 C 0.9011(13) 0.3323(10) 0.9643(9) 0.067(4) Uani 1 1 d . . .
C16 C 0.8997(16) 0.3490(14) 0.8757(10) 0.095(5) Uani 1 1 d . . .
C17 C 0.6938(8) 0.2436(8) 1.1056(6) 0.0273(17) Uani 1 1 d U . .
H17 H 0.6809 0.1773 1.1623 0.033 Uiso 1 1 calc R . .
C18 C 0.6263(10) 0.3753(9) 1.1438(7) 0.046(2) Uani 1 1 d . . .
H18A H 0.67 0.3722 1.1922 0.055 Uiso 1 1 calc R . .
H18B H 0.6375 0.4445 1.0904 0.055 Uiso 1 1 calc R . .
C19 C 0.4754(11) 0.4019(10) 1.1890(9) 0.064(3) Uani 1 1 d . . .
H19A H 0.4274 0.4921 1.2025 0.077 Uiso 1 1 calc R . .
H19B H 0.4651 0.3447 1.251 0.077 Uiso 1 1 calc R . .
C20 C 0.4081(14) 0.3810(17) 1.1249(11) 0.099(6) Uani 1 1 d . . .
H20A H 0.3144 0.3875 1.1619 0.118 Uiso 1 1 calc R . .
H20B H 0.4003 0.4508 1.0696 0.118 Uiso 1 1 calc R . .
C21 C 0.4827(15) 0.2564(17) 1.0887(10) 0.086(5) Uani 1 1 d . . .
H21A H 0.4376 0.2522 1.0439 0.103 Uiso 1 1 calc R . .
H21B H 0.4802 0.1861 1.143 0.103 Uiso 1 1 calc R . .
C22 C 0.6309(14) 0.2374(14) 1.0369(8) 0.073(4) Uani 1 1 d . . .
H22A H 0.6801 0.1528 1.0133 0.087 Uiso 1 1 calc R . .
H22B H 0.6347 0.3058 0.9811 0.087 Uiso 1 1 calc R . .
C23 C 0.9547(9) 0.2044(10) 1.1458(8) 0.051(3) Uani 1 1 d . . .
H23 H 0.91 0.2944 1.1617 0.061 Uiso 1 1 calc R . .
C24 C 0.9210(10) 0.1148(10) 1.2369(7) 0.048(2) Uani 1 1 d . . .
H24A H 0.8205 0.1416 1.2608 0.058 Uiso 1 1 calc R . .
H24B H 0.9598 0.0258 1.2219 0.058 Uiso 1 1 calc R . .
C25 C 0.9780(10) 0.1173(12) 1.3145(9) 0.063(3) Uani 1 1 d . . .
H25A H 0.9581 0.0556 1.3717 0.075 Uiso 1 1 calc R . .
H25B H 0.9331 0.2045 1.3337 0.075 Uiso 1 1 calc R . .
C26 C 1.1321(12) 0.0817(14) 1.2783(12) 0.083(4) Uani 1 1 d . . .
H26A H 1.1668 0.0869 1.3291 0.1 Uiso 1 1 calc R . .
H26B H 1.1775 -0.0082 1.2642 0.1 Uiso 1 1 calc R . .
C27 C 1.1677(14) 0.1709(15) 1.1883(11) 0.087(4) Uani 1 1 d . . .
H27A H 1.2683 0.142 1.164 0.104 Uiso 1 1 calc R . .
H27B H 1.1313 0.2594 1.2039 0.104 Uiso 1 1 calc R . .
C28 C 1.1064(11) 0.1715(12) 1.1093(10) 0.075(4) Uani 1 1 d . . .
H28A H 1.1244 0.2353 1.0532 0.09 Uiso 1 1 calc R . .
H28B H 1.1519 0.0856 1.0879 0.09 Uiso 1 1 calc R . .
Cl1 Cl 0.5577(2) 0.0914(2) 0.34382(14) 0.0425(6) Uani 1 1 d . . .
Cl2 Cl 0.8420(3) -0.0726(3) 1.11464(19) 0.0667(9) Uani 1 1 d . . .
F1 F 0.3492(7) 0.4455(5) 0.4594(4) 0.0625(16) Uani 1 1 d . . .
F3 F 0.6718(7) 0.1998(7) 0.4600(5) 0.0671(18) Uani 1 1 d . . .
F2 F 0.6163(9) 0.3972(8) 0.3923(5) 0.088(2) Uani 1 1 d . . .
F4 F 0.9146(8) 0.4305(7) 0.9930(6) 0.099(3) Uani 1 1 d . . .
F6 F 0.8798(10) 0.2754(8) 0.8389(5) 0.105(3) Uani 1 1 d . . .
F5 F 0.9216(9) 0.4483(8) 0.8107(6) 0.132(4) Uani 1 1 d . . .
P1 P 0.3783(2) 0.2010(2) 0.55274(15) 0.0307(5) Uani 1 1 d . . .
P2 P 0.8824(3) 0.1983(2) 1.05478(18) 0.0478(7) Uani 1 1 d . . .
Pd1 Pd 0.5 0 0.5 0.0285(3) Uani 1 2 d S . .
Pd2 Pd 1 0 1 0.0522(4) Uani 1 2 d S . .

loop_
_atom_site_aniso_label
_atom_site_aniso_U_11
_atom_site_aniso_U_22
_atom_site_aniso_U_33
_atom_site_aniso_U_23
_atom_site_aniso_U_13
_atom_site_aniso_U_12
C1 0.059(6) 0.034(5) 0.034(5) -0.007(4) -0.003(5) -0.019(5)
C2 0.070(8) 0.063(7) 0.049(6) -0.015(5) 0.006(6) -0.044(7)
C3 0.038(5) 0.031(5) 0.045(5) -0.010(4) -0.008(4) -0.010(4)
C4 0.057(6) 0.042(6) 0.047(6) -0.006(4) -0.019(5) -0.020(5)
C5 0.066(7) 0.045(6) 0.081(8) -0.016(6) -0.032(7) -0.012(6)
C6 0.043(6) 0.071(8) 0.102(10) -0.032(7) -0.027(7) -0.012(6)
C7 0.037(6) 0.078(8) 0.073(8) -0.036(6) -0.001(5) -0.021(5)
C8 0.045(6) 0.046(6) 0.043(6) -0.022(5) -0.012(5) 0.006(5)
C9 0.040(5) 0.040(5) 0.034(5) -0.007(4) -0.001(4) -0.019(4)
C10 0.048(6) 0.036(5) 0.044(5) -0.016(4) -0.003(5) -0.013(4)
C11 0.075(8) 0.041(6) 0.042(5) -0.016(5) -0.002(5) -0.018(5)
C12 0.090(9) 0.065(8) 0.043(6) -0.022(5) -0.019(6) -0.018(7)
C13 0.071(8) 0.062(7) 0.059(7) -0.021(6) -0.030(6) -0.008(6)
C14 0.047(6) 0.045(6) 0.047(6) -0.017(4) -0.016(5) -0.011(5)
C15 0.077(8) 0.035(6) 0.063(7) -0.013(5) 0.024(6) -0.027(6)
C16 0.098(11) 0.066(9) 0.062(9) -0.011(7) 0.042(8) -0.026(8)
C17 0.0268(19) 0.0270(19) 0.0256(19) -0.0020(10) -0.0067(10) -0.0091(11)
C18 0.041(5) 0.037(5) 0.053(6) -0.004(4) -0.010(5) -0.013(4)
C19 0.046(6) 0.032(5) 0.086(8) 0.025(5) -0.013(6) -0.012(5)
C20 0.064(9) 0.128(14) 0.096(11) 0.076(11) -0.046(8) -0.064(10)
C21 0.091(11) 0.126(14) 0.067(8) 0.037(9) -0.048(8) -0.073(11)
C22 0.100(10) 0.093(10) 0.048(6) -0.001(6) -0.010(7) -0.068(9)
C23 0.032(5) 0.047(6) 0.074(7) -0.022(5) 0.001(5) -0.018(4)
C24 0.031(5) 0.056(6) 0.064(6) -0.016(5) -0.008(5) -0.022(5)
C25 0.037(6) 0.060(7) 0.096(9) -0.026(6) -0.017(6) -0.016(5)
C26 0.043(7) 0.083(9) 0.143(13) -0.047(9) -0.037(8) -0.014(7)
C27 0.055(8) 0.091(10) 0.127(13) -0.046(9) -0.001(8) -0.037(8)
C28 0.047(6) 0.070(8) 0.106(10) -0.043(7) 0.025(7) -0.036(6)
Cl1 0.0576(14) 0.0316(11) 0.0258(10) -0.0003(8) -0.0019(10) -0.0149(10)
Cl2 0.081(2) 0.0488(15) 0.0508(15) -0.0210(12) 0.0368(14) -0.0395(14)
F1 0.085(5) 0.036(3) 0.061(4) 0.001(3) -0.015(3) -0.025(3)
F3 0.054(4) 0.077(5) 0.070(4) -0.019(4) 0.002(3) -0.034(4)
F2 0.110(6) 0.092(5) 0.075(5) -0.008(4) 0.010(4) -0.079(5)
F4 0.099(6) 0.047(4) 0.118(6) -0.017(4) 0.030(5) -0.040(4)
F6 0.141(8) 0.070(5) 0.052(4) -0.003(4) 0.013(5) -0.026(5)
F5 0.104(6) 0.070(5) 0.104(6) 0.030(5) 0.051(5) -0.011(5)
P1 0.0333(12) 0.0254(11) 0.0294(11) -0.0057(9) -0.0019(9) -0.0111(9)
P2 0.0557(16) 0.0402(15) 0.0383(13) -0.0183(11) 0.0197(12) -0.0266(13)
Pd1 0.0295(5) 0.0240(5) 0.0235(5) -0.0030(3) -0.0012(4) -0.0073(4)
Pd2 0.0670(8) 0.0406(6) 0.0360(6) -0.0163(5) 0.0240(5) -0.0305(6)

loop_
_atom_type_symbol
_atom_type_description
_atom_type_scat_dispersion_real
_atom_type_scat_dispersion_imag
_atom_type_scat_source
C C 0.0033 0.0016 'International Tables Vol C Tables 4.2.6.8 and 6.1.1.4'
Cl Cl 0.1495 0.1591 'International Tables Vol C Tables 4.2.6.8 and 6.1.1.4'
F F 0.0171 0.0103 'International Tables Vol C Tables 4.2.6.8 and 6.1.1.4'
P P 0.1026 0.0946 'International Tables Vol C Tables 4.2.6.8 and 6.1.1.4'
Pd Pd -0.9739 1.0091 'International Tables Vol C Tables 4.2.6.8 and 6.1.1.4'
H H 0 0 'International Tables Vol C Tables 4.2.6.8 and 6.1.1.4'

loop_
_geom_angle_atom_site_label_1
_geom_angle_atom_site_label_2
_geom_angle_atom_site_label_3
_geom_angle
_geom_angle_site_symmetry_1
_geom_angle_site_symmetry_3
_geom_angle_publ_flag
C2 C1 F1 115.9(9) . . ?
C2 C1 P1 126.2(9) . . ?
F1 C1 P1 117.9(7) . . ?
C1 C2 F3 124.4(10) . . ?
C1 C2 F2 125.3(12) . . ?
F2 C2 F3 110.3(10) . . ?
C8 C3 C4 110.9(8) . . ?
C8 C3 P1 109.9(6) . . ?
C4 C3 P1 111.9(6) . . ?
C8 C3 H3 108 . . ?
C4 C3 H3 108 . . ?
P1 C3 H3 108 . . ?
C3 C4 C5 109.6(9) . . ?
C3 C4 H4A 109.7 . . ?
C5 C4 H4A 109.7 . . ?
C3 C4 H4B 109.7 . . ?
C5 C4 H4B 109.7 . . ?
H4A C4 H4B 108.2 . . ?
C6 C5 C4 110.7(9) . . ?
C6 C5 H5A 109.5 . . ?
C4 C5 H5A 109.5 . . ?
C6 C5 H5B 109.5 . . ?
C4 C5 H5B 109.5 . . ?
H5A C5 H5B 108.1 . . ?
C7 C6 C5 110.5(9) . . ?
C7 C6 H6A 109.6 . . ?
C5 C6 H6A 109.6 . . ?
C7 C6 H6B 109.6 . . ?
C5 C6 H6B 109.6 . . ?
H6A C6 H6B 108.1 . . ?
C6 C7 C8 110.2(9) . . ?
C6 C7 H7A 109.6 . . ?
C8 C7 H7A 109.6 . . ?
C6 C7 H7B 109.6 . . ?
C8 C7 H7B 109.6 . . ?
H7A C7 H7B 108.1 . . ?
C3 C8 C7 110.3(8) . . ?
C3 C8 H8A 109.6 . . ?
C7 C8 H8A 109.6 . . ?
C3 C8 H8B 109.6 . . ?
C7 C8 H8B 109.6 . . ?
H8A C8 H8B 108.1 . . ?
C14 C9 C10 111.2(8) . . ?
C14 C9 P1 111.3(6) . . ?
C10 C9 P1 112.2(6) . . ?
C14 C9 H9 107.3 . . ?
C10 C9 H9 107.3 . . ?
P1 C9 H9 107.3 . . ?
C11 C10 C9 110.1(8) . . ?
C11 C10 H10A 109.6 . . ?
C9 C10 H10A 109.6 . . ?
C11 C10 H10B 109.6 . . ?
C9 C10 H10B 109.6 . . ?
H10A C10 H10B 108.2 . . ?
C10 C11 C12 112.3(9) . . ?
C10 C11 H11A 109.2 . . ?
C12 C11 H11A 109.2 . . ?
C10 C11 H11B 109.2 . . ?
C12 C11 H11B 109.2 . . ?
H11A C11 H11B 107.9 . . ?
C13 C12 C11 109.2(9) . . ?
C13 C12 H12A 109.8 . . ?
C11 C12 H12A 109.8 . . ?
C13 C12 H12B 109.8 . . ?
C11 C12 H12B 109.8 . . ?
H12A C12 H12B 108.3 . . ?
C12 C13 C14 111.3(9) . . ?
C12 C13 H13A 109.4 . . ?
C14 C13 H13A 109.4 . . ?
C12 C13 H13B 109.4 . . ?
C14 C13 H13B 109.4 . . ?
H13A C13 H13B 108 . . ?
C9 C14 C13 109.1(8) . . ?
C9 C14 H14A 109.9 . . ?
C13 C14 H14A 109.9 . . ?
C9 C14 H14B 109.9 . . ?
C13 C14 H14B 109.9 . . ?
H14A C14 H14B 108.3 . . ?
C16 C15 F4 116.1(11) . . ?
C16 C15 P2 126.4(11) . . ?
F4 C15 P2 117.5(9) . . ?
F6 C16 C15 124.9(12) . . ?
F5 C16 F6 112.0(14) . . ?
C15 C16 F5 123.1(16) . . ?
C22 C17 C18 113.9(9) . . ?
C22 C17 P2 111.2(7) . . ?
C18 C17 P2 110.9(6) . . ?
C22 C17 H17 106.8 . . ?
C18 C17 H17 106.8 . . ?
P2 C17 H17 106.8 . . ?
C19 C18 C17 107.9(8) . . ?
C19 C18 H18A 110.1 . . ?
C17 C18 H18A 110.1 . . ?
C19 C18 H18B 110.1 . . ?
C17 C18 H18B 110.1 . . ?
H18A C18 H18B 108.4 . . ?
C18 C19 C20 112.8(11) . . ?
C18 C19 H19A 109 . . ?
C20 C19 H19A 109 . . ?
C18 C19 H19B 109 . . ?
C20 C19 H19B 109 . . ?
H19A C19 H19B 107.8 . . ?
C21 C20 C19 113.8(11) . . ?
C21 C20 H20A 108.8 . . ?
C19 C20 H20A 108.8 . . ?
C21 C20 H20B 108.8 . . ?
C19 C20 H20B 108.8 . . ?
H20A C20 H20B 107.7 . . ?
C20 C21 C22 111.0(12) . . ?
C20 C21 H21A 109.4 . . ?
C22 C21 H21A 109.4 . . ?
C20 C21 H21B 109.4 . . ?
C22 C21 H21B 109.4 . . ?
H21A C21 H21B 108 . . ?
C17 C22 C21 107.6(9) . . ?
C17 C22 H22A 110.2 . . ?
C21 C22 H22A 110.2 . . ?
C17 C22 H22B 110.2 . . ?
C21 C22 H22B 110.2 . . ?
H22A C22 H22B 108.5 . . ?
C28 C23 C24 111.3(10) . . ?
C28 C23 P2 111.9(8) . . ?
C24 C23 P2 109.4(6) . . ?
C28 C23 H23 108 . . ?
C24 C23 H23 108 . . ?
P2 C23 H23 108 . . ?
C25 C24 C23 111.3(8) . . ?
C25 C24 H24A 109.4 . . ?
C23 C24 H24A 109.4 . . ?
C25 C24 H24B 109.4 . . ?
C23 C24 H24B 109.4 . . ?
H24A C24 H24B 108 . . ?
C24 C25 C26 110.6(10) . . ?
C24 C25 H25A 109.5 . . ?
C26 C25 H25A 109.5 . . ?
C24 C25 H25B 109.5 . . ?
C26 C25 H25B 109.5 . . ?
H25A C25 H25B 108.1 . . ?
C27 C26 C25 111.4(12) . . ?
C27 C26 H26A 109.4 . . ?
C25 C26 H26A 109.4 . . ?
C27 C26 H26B 109.4 . . ?
C25 C26 H26B 109.4 . . ?
H26A C26 H26B 108 . . ?
C26 C27 C28 110.5(10) . . ?
C26 C27 H27A 109.5 . . ?
C28 C27 H27A 109.5 . . ?
C26 C27 H27B 109.5 . . ?
C28 C27 H27B 109.5 . . ?
H27A C27 H27B 108.1 . . ?
C23 C28 C27 111.5(10) . . ?
C23 C28 H28A 109.3 . . ?
C27 C28 H28A 109.3 . . ?
C23 C28 H28B 109.3 . . ?
C27 C28 H28B 109.3 . . ?
H28A C28 H28B 108 . . ?
C1 P1 C3 102.5(4) . . ?
C1 P1 C9 103.5(4) . . ?
C3 P1 C9 106.2(4) . . ?
C1 P1 Pd1 113.5(3) . . ?
C3 P1 Pd1 111.0(3) . . ?
C9 P1 Pd1 118.7(3) . . ?
C15 P2 C23 102.6(6) . . ?
C15 P2 C17 105.4(5) . . ?
C23 P2 C17 108.7(4) . . ?
C15 P2 Pd2 114.0(4) . . ?
C23 P2 Pd2 110.1(3) . . ?
C17 P2 Pd2 115.2(3) . . ?
Cl1 Pd1 Cl1 180.0000(10) 2_656 . ?
Cl1 Pd1 P1 88.02(7) 2_656 . ?
Cl1 Pd1 P1 91.98(7) . . ?
Cl1 Pd1 P1 91.98(7) 2_656 2_656 ?
Cl1 Pd1 P1 88.02(7) . 2_656 ?
P1 Pd1 P1 180.00(10) . 2_656 ?
Cl2 Pd2 Cl2 180.0000(10) . 2_757 ?
Cl2 Pd2 P2 91.04(9) . 2_757 ?
Cl2 Pd2 P2 88.96(9) 2_757 2_757 ?
Cl2 Pd2 P2 88.96(9) . . ?
Cl2 Pd2 P2 91.04(9) 2_757 . ?
P2 Pd2 P2 180.00(12) 2_757 . ?

loop_
_geom_bond_atom_site_label_1
_geom_bond_atom_site_label_2
_geom_bond_distance
_geom_bond_site_symmetry_2
_geom_bond_publ_flag
C1 C2 1.292(15) . ?
C1 F1 1.390(11) . ?
C1 P1 1.807(9) . ?
C2 F3 1.294(14) . ?
C2 F2 1.330(12) . ?
C3 C8 1.493(14) . ?
C3 C4 1.530(13) . ?
C3 P1 1.830(9) . ?
C3 H3 1 . ?
C4 C5 1.552(15) . ?
C4 H4A 0.99 . ?
C4 H4B 0.99 . ?
C5 C6 1.524(17) . ?
C5 H5A 0.99 . ?
C5 H5B 0.99 . ?
C6 C7 1.521(16) . ?
C6 H6A 0.99 . ?
C6 H6B 0.99 . ?
C7 C8 1.576(14) . ?
C7 H7A 0.99 . ?
C7 H7B 0.99 . ?
C8 H8A 0.99 . ?
C8 H8B 0.99 . ?
C9 C14 1.524(13) . ?
C9 C10 1.549(12) . ?
C9 P1 1.839(9) . ?
C9 H9 1 . ?
C10 C11 1.525(13) . ?
C10 H10A 0.99 . ?
C10 H10B 0.99 . ?
C11 C12 1.528(16) . ?
C11 H11A 0.99 . ?
C11 H11B 0.99 . ?
C12 C13 1.495(15) . ?
C12 H12A 0.99 . ?
C12 H12B 0.99 . ?
C13 C14 1.534(13) . ?
C13 H13A 0.99 . ?
C13 H13B 0.99 . ?
C14 H14A 0.99 . ?
C14 H14B 0.99 . ?
C15 C16 1.29(2) . ?
C15 F4 1.408(14) . ?
C15 P2 1.810(11) . ?
C16 F6 1.265(19) . ?
C16 F5 1.354(15) . ?
C17 C22 1.465(14) . ?
C17 C18 1.554(12) . ?
C17 P2 1.872(8) . ?
C17 H17 1 . ?
C18 C19 1.521(14) . ?
C18 H18A 0.99 . ?
C18 H18B 0.99 . ?
C19 C20 1.527(19) . ?
C19 H19A 0.99 . ?
C19 H19B 0.99 . ?
C20 C21 1.47(2) . ?
C20 H20A 0.99 . ?
C20 H20B 0.99 . ?
C21 C22 1.524(18) . ?
C21 H21A 0.99 . ?
C21 H21B 0.99 . ?
C22 H22A 0.99 . ?
C22 H22B 0.99 . ?
C23 C28 1.507(14) . ?
C23 C24 1.525(14) . ?
C23 P2 1.838(11) . ?
C23 H23 1 . ?
C24 C25 1.517(15) . ?
C24 H24A 0.99 . ?
C24 H24B 0.99 . ?
C25 C26 1.526(15) . ?
C25 H25A 0.99 . ?
C25 H25B 0.99 . ?
C26 C27 1.52(2) . ?
C26 H26A 0.99 . ?
C26 H26B 0.99 . ?
C27 C28 1.555(19) . ?
C27 H27A 0.99 . ?
C27 H27B 0.99 . ?
C28 H28A 0.99 . ?
C28 H28B 0.99 . ?
Cl1 Pd1 2.2911(19) . ?
Cl2 Pd2 2.300(2) . ?
P1 Pd1 2.332(2) . ?
P2 Pd2 2.317(2) . ?
Pd1 Cl1 2.2911(19) 2_656 ?
Pd1 P1 2.332(2) 2_656 ?
Pd2 Cl2 2.300(2) 2_757 ?
Pd2 P2 2.317(2) 2_757 ?
